data_8106102
loop_
_publ_author_name
'Li-Hua, Wang'
'Qing-Yun, Liu'
'Xi-Shi, Tai'

_publ_section_title
;
 The crystal structure of
 N&#x2032;-(2-nitrobenzylidene)-2-phenylacetohydrazide, C15H13N3O3
;
_journal_issue 2
_journal_name_full 'Zeitschrift f\"ur Kristallographie - New Crystal Structures'
_journal_page_first 213
_journal_page_last 214
_journal_paper_doi 10.1515/ncrs-2017-0205
_journal_volume 233
_journal_year 2018
_chemical_formula_sum 'C15 H13 N3 O3'
_chemical_formula_weight 283.28
_space_group_crystal_system orthorhombic
_space_group_IT_number 19
_space_group_name_Hall 'P 2ac 2ab'
_space_group_name_H-M_alt 'P 21 21 21'
_atom_sites_solution_hydrogens geom
_cell_angle_alpha 90
_cell_angle_beta 90
_cell_angle_gamma 90
_cell_formula_units_Z 4
_cell_length_a 8.6321(17)
_cell_length_b 12.120(2)
_cell_length_c 13.540(3)
_cell_measurement_reflns_used 2137
_cell_measurement_temperature 293(2)
_cell_measurement_theta_max 24.5342
_cell_measurement_theta_min 2.2234
_cell_volume 1416.6(5)
_computing_molecular_graphics diamond
_computing_publication_material 'Olex2 (Dolomanov et al., 2009)'
_computing_structure_refinement 'SHELXL-2014/7 (Sheldrick, 2014)'
_diffrn_ambient_temperature 293(2)
_diffrn_measured_fraction_theta_full 0.998
_diffrn_measured_fraction_theta_max 0.998
_diffrn_measurement_device_type bruker-CCD
_diffrn_measurement_method '\w scans'
_diffrn_radiation_type MoK\a
_diffrn_radiation_wavelength 0.71073
_diffrn_reflns_av_R_equivalents 0.0527
_diffrn_reflns_av_unetI/netI 0.0505
_diffrn_reflns_Laue_measured_fraction_full 0.998
_diffrn_reflns_Laue_measured_fraction_max 0.998
_diffrn_reflns_limit_h_max 10
_diffrn_reflns_limit_h_min -10
_diffrn_reflns_limit_k_max 14
_diffrn_reflns_limit_k_min -14
_diffrn_reflns_limit_l_max 16
_diffrn_reflns_limit_l_min -16
_diffrn_reflns_number 10569
_diffrn_reflns_point_group_measured_fraction_full 0.999
_diffrn_reflns_point_group_measured_fraction_max 0.999
_diffrn_reflns_theta_full 25.000
_diffrn_reflns_theta_max 25.000
_diffrn_reflns_theta_min 3.009
_exptl_absorpt_coefficient_mu 0.095
_exptl_absorpt_correction_type multi-scan
_exptl_crystal_colour brown
_exptl_crystal_density_diffrn 1.328
_exptl_crystal_description block
_exptl_crystal_F_000 592
_exptl_crystal_size_max 0.210
_exptl_crystal_size_mid 0.200
_exptl_crystal_size_min 0.190
_exptl_transmission_factor_max 0.9956
_exptl_transmission_factor_min 0.9589
_refine_diff_density_max 0.190
_refine_diff_density_min -0.174
_refine_diff_density_rms 0.051
_refine_ls_abs_structure_details
;
 Flack x determined using 747 quotients [(I+)-(I-)]/[(I+)+(I-)]
 (Parsons, Flack and Wagner, Acta Cryst. B69 (2013) 249-259).
;
_refine_ls_abs_structure_Flack -0.4(9)
_refine_ls_extinction_coef .
_refine_ls_extinction_method none
_refine_ls_goodness_of_fit_ref 1.026
_refine_ls_hydrogen_treatment constr
_refine_ls_matrix_type full
_refine_ls_number_parameters 190
_refine_ls_number_reflns 2491
_refine_ls_number_restraints 0
_refine_ls_restrained_S_all 1.026
_refine_ls_R_factor_all 0.0519
_refine_ls_R_factor_gt 0.0453
_refine_ls_shift/su_max 0.001
_refine_ls_shift/su_mean 0.000
_refine_ls_structure_factor_coef Fsqd
_refine_ls_weighting_details 'w=1/[\s^2^(Fo^2^)+(0.0718P)^2^] where P=(Fo^2^+2Fc^2^)/3'
_refine_ls_weighting_scheme calc
_refine_ls_wR_factor_gt 0.1076
_refine_ls_wR_factor_ref 0.1141
_reflns_Friedel_coverage 0.719
_reflns_Friedel_fraction_full 1.000
_reflns_Friedel_fraction_max 1.000
_reflns_number_gt 2137
_reflns_number_total 2491
_reflns_threshold_expression 'I > 2\s(I)'
_cod_data_source_file suppl_ncrs-2017-0205_suppl.cif
_cod_data_source_block ww
_cod_database_code 8106102
_shelx_space_group_comment
;
The symmetry employed for this shelxl refinement is uniquely defined
by the following loop, which should always be used as a source of
symmetry information in preference to the above space-group names.
They are only intended as comments.
;
_shelx_estimated_absorpt_t_min 0.980
_shelx_estimated_absorpt_t_max 0.982

loop_
_space_group_symop_operation_xyz
'x, y, z'
'-x+1/2, -y, z+1/2'
'-x, y+1/2, -z+1/2'
'x+1/2, -y+1/2, -z'

loop_
_atom_site_label
_atom_site_type_symbol
_atom_site_fract_x
_atom_site_fract_y
_atom_site_fract_z
_atom_site_U_iso_or_equiv
_atom_site_adp_type
_atom_site_occupancy
_atom_site_site_symmetry_order
_atom_site_calc_flag
_atom_site_refinement_flags_posn
_atom_site_refinement_flags_adp
_atom_site_refinement_flags_occupancy
_atom_site_disorder_assembly
_atom_site_disorder_group
C1 C 1.5870(4) 0.3848(2) 1.1606(2) 0.0638(8) Uani 1 1 d . . . . .
C2 C 1.6584(5) 0.3218(3) 1.2329(3) 0.0889(13) Uani 1 1 d . . . . .
H2A H 1.6642 0.2455 1.2264 0.107 Uiso 1 1 calc R U . . .
C3 C 1.7202(4) 0.3731(5) 1.3137(4) 0.1012(16) Uani 1 1 d . . . . .
H3A H 1.7679 0.3314 1.3628 0.121 Uiso 1 1 calc R U . . .
C4 C 1.7122(4) 0.4851(4) 1.3228(3) 0.0923(13) Uani 1 1 d . . . . .
H4A H 1.7574 0.5197 1.3769 0.111 Uiso 1 1 calc R U . . .
C5 C 1.6370(3) 0.5474(3) 1.2516(2) 0.0640(8) Uani 1 1 d . . . . .
H5A H 1.6282 0.6233 1.2603 0.077 Uiso 1 1 calc R U . . .
C6 C 1.5747(3) 0.4991(2) 1.1678(2) 0.0494(6) Uani 1 1 d . . . . .
C7 C 1.4966(3) 0.5689(2) 1.09399(19) 0.0469(6) Uani 1 1 d . . . . .
H7A H 1.4060 0.5459 1.0631 0.056 Uiso 1 1 calc R U . . .
C8 C 1.5430(3) 0.8217(2) 0.97722(17) 0.0413(5) Uani 1 1 d . . . . .
C9 C 1.4421(3) 0.8898(2) 0.9095(2) 0.0591(8) Uani 1 1 d . . . . .
H9A H 1.3840 0.8407 0.8667 0.071 Uiso 1 1 calc R U . . .
H9B H 1.3683 0.9310 0.9490 0.071 Uiso 1 1 calc R U . . .
C10 C 1.5333(3) 0.9687(2) 0.84706(19) 0.0456(6) Uani 1 1 d . . . . .
C11 C 1.5631(4) 1.0745(3) 0.8793(2) 0.0619(7) Uani 1 1 d . . . . .
H11A H 1.5242 1.0973 0.9401 0.074 Uiso 1 1 calc R U . . .
C12 C 1.6492(4) 1.1470(3) 0.8235(3) 0.0758(9) Uani 1 1 d . . . . .
H12A H 1.6670 1.2182 0.8464 0.091 Uiso 1 1 calc R U . . .
C13 C 1.7083(4) 1.1147(3) 0.7348(3) 0.0723(10) Uani 1 1 d . . . . .
H13A H 1.7684 1.1635 0.6981 0.087 Uiso 1 1 calc R U . . .
C14 C 1.6799(4) 1.0116(3) 0.6997(2) 0.0684(8) Uani 1 1 d . . . . .
H14A H 1.7187 0.9902 0.6386 0.082 Uiso 1 1 calc R U . . .
C15 C 1.5918(3) 0.9376(2) 0.7562(2) 0.0595(7) Uani 1 1 d . . . . .
H15A H 1.5727 0.8670 0.7324 0.071 Uiso 1 1 calc R U . . .
O1 O 1.5219(5) 0.3756(2) 0.9957(2) 0.1168(11) Uani 1 1 d . . . . .
O2 O 1.4837(6) 0.2321(2) 1.0827(3) 0.1490(17) Uani 1 1 d . . . . .
O3 O 1.67276(18) 0.85139(14) 1.00245(14) 0.0531(5) Uani 1 1 d . . . . .
N1 N 1.5276(5) 0.3274(2) 1.0737(3) 0.0928(10) Uani 1 1 d . . . . .
N2 N 1.5573(2) 0.66140(16) 1.07404(15) 0.0449(5) Uani 1 1 d . . . . .
N3 N 1.4785(2) 0.72674(15) 1.00734(16) 0.0442(5) Uani 1 1 d . . . . .
H3B H 1.3892 0.7069 0.9854 0.053 Uiso 1 1 calc R U . . .

loop_
_atom_site_aniso_label
_atom_site_aniso_U_11
_atom_site_aniso_U_22
_atom_site_aniso_U_33
_atom_site_aniso_U_23
_atom_site_aniso_U_13
_atom_site_aniso_U_12
C1 0.0671(18) 0.0560(17) 0.0682(19) 0.0197(15) 0.0225(15) 0.0132(15)
C2 0.078(2) 0.079(2) 0.110(3) 0.050(2) 0.027(2) 0.027(2)
C3 0.067(2) 0.135(4) 0.102(3) 0.075(3) 0.005(2) 0.011(3)
C4 0.070(2) 0.131(4) 0.076(2) 0.049(2) -0.0144(18) -0.020(2)
C5 0.0521(15) 0.079(2) 0.0609(17) 0.0210(16) 0.0002(14) -0.0080(14)
C6 0.0386(12) 0.0511(14) 0.0585(15) 0.0173(13) 0.0101(11) 0.0039(12)
C7 0.0391(12) 0.0464(14) 0.0552(15) 0.0049(11) 0.0019(11) 0.0030(11)
C8 0.0315(11) 0.0470(13) 0.0455(13) 0.0048(10) 0.0012(9) 0.0040(11)
C9 0.0394(12) 0.0643(18) 0.0737(18) 0.0249(14) -0.0062(13) 0.0005(13)
C10 0.0387(12) 0.0463(14) 0.0517(14) 0.0090(10) -0.0043(11) 0.0044(11)
C11 0.0719(17) 0.0550(17) 0.0587(17) -0.0002(13) -0.0016(14) 0.0020(16)
C12 0.091(2) 0.0491(16) 0.088(2) 0.0088(17) -0.011(2) -0.0109(17)
C13 0.070(2) 0.076(2) 0.071(2) 0.0283(18) -0.0044(17) -0.0049(18)
C14 0.0645(17) 0.088(2) 0.0522(16) 0.0115(15) 0.0037(14) 0.008(2)
C15 0.0597(17) 0.0524(16) 0.0664(17) -0.0024(14) -0.0078(14) 0.0038(14)
O1 0.193(3) 0.0796(17) 0.0780(17) 0.0039(15) 0.008(2) 0.013(2)
O2 0.272(5) 0.0537(16) 0.121(3) -0.0082(15) 0.040(3) -0.008(2)
O3 0.0347(8) 0.0558(10) 0.0689(11) 0.0162(9) -0.0096(8) -0.0042(8)
N1 0.148(3) 0.0486(16) 0.082(2) 0.0042(14) 0.033(2) 0.0196(17)
N2 0.0375(9) 0.0470(12) 0.0502(11) 0.0107(9) -0.0008(9) 0.0038(9)
N3 0.0339(10) 0.0437(11) 0.0549(12) 0.0108(10) -0.0072(9) -0.0004(8)

loop_
_atom_type_symbol
_atom_type_description
_atom_type_scat_dispersion_real
_atom_type_scat_dispersion_imag
_atom_type_scat_source
C C 0.0033 0.0016 'International Tables Vol C Tables 4.2.6.8 and 6.1.1.4'
H H 0.0000 0.0000 'International Tables Vol C Tables 4.2.6.8 and 6.1.1.4'
N N 0.0061 0.0033 'International Tables Vol C Tables 4.2.6.8 and 6.1.1.4'
O O 0.0106 0.0060 'International Tables Vol C Tables 4.2.6.8 and 6.1.1.4'

loop_
_geom_angle_atom_site_label_1
_geom_angle_atom_site_label_2
_geom_angle_atom_site_label_3
_geom_angle
_geom_angle_site_symmetry_1
_geom_angle_site_symmetry_3
C2 C1 C6 122.2(4) . .
C2 C1 N1 117.5(3) . .
C6 C1 N1 120.3(3) . .
C3 C2 C1 119.3(4) . .
C4 C3 C2 120.3(4) . .
C3 C4 C5 120.2(4) . .
C4 C5 C6 121.4(4) . .
C5 C6 C1 116.6(3) . .
C5 C6 C7 119.3(3) . .
C1 C6 C7 124.0(3) . .
N2 C7 C6 117.7(2) . .
O3 C8 N3 123.1(2) . .
O3 C8 C9 122.5(2) . .
N3 C8 C9 114.4(2) . .
C10 C9 C8 112.82(19) . .
C11 C10 C15 117.9(3) . .
C11 C10 C9 120.8(3) . .
C15 C10 C9 121.3(3) . .
C12 C11 C10 121.3(3) . .
C13 C12 C11 120.2(3) . .
C14 C13 C12 120.3(3) . .
C13 C14 C15 119.6(3) . .
C10 C15 C14 120.6(3) . .
O1 N1 O2 122.1(4) . .
O1 N1 C1 119.2(3) . .
O2 N1 C1 118.7(3) . .
C7 N2 N3 116.3(2) . .
C8 N3 N2 119.09(19) . .

loop_
_geom_bond_atom_site_label_1
_geom_bond_atom_site_label_2
_geom_bond_distance
_geom_bond_site_symmetry_2
C1 C2 1.386(5) .
C1 C6 1.392(4) .
C1 N1 1.460(5) .
C2 C3 1.367(7) .
C3 C4 1.365(7) .
C4 C5 1.386(5) .
C5 C6 1.387(4) .
C6 C7 1.472(4) .
C7 N2 1.266(3) .
C8 O3 1.225(3) .
C8 N3 1.343(3) .
C8 C9 1.510(3) .
C9 C10 1.500(4) .
C10 C11 1.378(4) .
C10 C15 1.382(4) .
C11 C12 1.378(5) .
C12 C13 1.361(5) .
C13 C14 1.360(5) .
C14 C15 1.403(4) .
O1 N1 1.208(4) .
O2 N1 1.221(4) .
N2 N3 1.380(3) .
